data_2009774
loop_
_publ_author_name
'Adamson, A.J.'
'Archambeau, Y.'
'Banks, R.E.'
'Beagley, B.'
'Helliwell, M.'
'Pritchard, R.G.'
'Tipping, A.E.'

_publ_section_title
;
 <i>p</i>-Methyl-<i>N</i>-(pentafluorobenzylidene)aniline (1),
 1,2,3,4-tetrafluoro-7-methoxyacridine (2),
 1,2,3,4,7-pentafluoroacridine (3) and
 3-(<i>p</i>-methylanilino)-1,2,4-trifluoro-7-methylacridine (4): four
 molecules representing key stages in the one-pot synthesis of
 1,2,3,4-tetrafluoroacridines by treating pentafluorobenzaldehyde with
 <i>para</i>-substituted anilines
;
_journal_issue 6
_journal_name_full 'Acta Crystallographica Section C'
_journal_page_first 967
_journal_page_last 971
_journal_paper_doi 10.1107/S010827019400003X
_journal_volume 50
_journal_year 1994
_chemical_formula_structural 'C13 H4 F5 N1'
_chemical_formula_sum 'C13 H4 F5 N'
_chemical_formula_weight 269.17
_chemical_melting_point 438
_chemical_name_systematic 1,2,3,4,7-pentafluoroacridine
_space_group_IT_number 2
_symmetry_cell_setting triclinic
_symmetry_space_group_name_Hall '-P 1'
_symmetry_space_group_name_H-M 'P -1'
_cell_angle_alpha 102.56(3)
_cell_angle_beta 92.60(4)
_cell_angle_gamma 83.30(3)
_cell_formula_units_Z 2.00
_cell_length_a 8.270(5)
_cell_length_b 10.721(5)
_cell_length_c 5.995(2)
_cell_measurement_reflns_used 25
_cell_measurement_temperature 296
_cell_measurement_theta_max 40.85
_cell_measurement_theta_min 35.55
_cell_volume 515.2(4)
_computing_cell_refinement 'MSC/AFC Diffractometer Control'
_computing_data_collection 'MSC/AFC Diffractometer Control'
_computing_data_reduction 'TEXSAN: PROCESS (MSC, 1985)'
_computing_molecular_graphics 'TEXSAN: PLUTO (Motherwell & Clegg, 1978)'
_computing_publication_material 'TEXSAN: FINISH (MSC, 1985)'
_computing_structure_refinement 'TEXSAN: LS (MSC, 1985)'
_computing_structure_solution 'TEXSAN: Mithril (Gilmore, 1984)'
_diffrn_ambient_temperature 296
_diffrn_measurement_device AFC6S
_diffrn_measurement_method \w/2\q
_diffrn_radiation_monochromator graphite
_diffrn_radiation_source 'X-ray tube'
_diffrn_radiation_type MoK\a
_diffrn_radiation_wavelength 0.71069
_diffrn_reflns_av_R_equivalents 0.041
_diffrn_reflns_limit_h_max 9
_diffrn_reflns_limit_h_min 0
_diffrn_reflns_limit_k_max 12
_diffrn_reflns_limit_k_min -12
_diffrn_reflns_limit_l_max 6
_diffrn_reflns_limit_l_min -6
_diffrn_reflns_number 1945
_diffrn_reflns_theta_max 24.99
_diffrn_reflns_theta_min 2.0
_diffrn_standards_decay_% -0.80
_diffrn_standards_interval_count 150
_diffrn_standards_number 3
_exptl_absorpt_coefficient_mu 0.1589
_exptl_absorpt_correction_T_max 1.00
_exptl_absorpt_correction_T_min 0.93
_exptl_absorpt_correction_type empirical
_exptl_crystal_colour yellow
_exptl_crystal_density_diffrn 1.735
_exptl_crystal_description needle
_exptl_crystal_F_000 268.00
_exptl_crystal_size_max 0.30
_exptl_crystal_size_mid 0.20
_exptl_crystal_size_min 0.20
_refine_diff_density_max -0.26834
_refine_diff_density_min 0.19121
_refine_ls_goodness_of_fit_obs 2.145
_refine_ls_hydrogen_treatment refall
_refine_ls_matrix_type full
_refine_ls_number_parameters 188
_refine_ls_number_reflns 951
_refine_ls_number_restraints 0
_refine_ls_R_factor_obs 0.0447
_refine_ls_shift/esd_max 0.0762
_refine_ls_structure_factor_coef F
_refine_ls_weighting_scheme sigma
_refine_ls_wR_factor_obs 0.0531
_reflns_number_observed 951
_reflns_number_total 1808
_reflns_observed_criterion I>3\s(I)
_cod_data_source_file ha1078.cif
_cod_data_source_block UMIST98
_cod_original_cell_volume 515.2(9)
_cod_original_sg_symbol_H-M 'P -1                   '
_cod_original_formula_sum 'C13 H4 F5 N1'
_cod_database_code 2009774

loop_
_symmetry_equiv_pos_as_xyz
x,y,z
-x,-y,-z

loop_
_atom_site_aniso_label
_atom_site_aniso_U_11
_atom_site_aniso_U_22
_atom_site_aniso_U_33
_atom_site_aniso_U_12
_atom_site_aniso_U_13
_atom_site_aniso_U_23
F1 0.054(2) 0.070(2) 0.058(2) -0.0060(10) 0.0220(10) 0.0140(10)
F2 0.069(2) 0.064(2) 0.085(2) -0.0200(10) 0.015(2) 0.0250(10)
F3 0.101(2) 0.046(2) 0.077(2) -0.0210(10) 0.009(2) 0.0040(10)
F4 0.079(2) 0.0520(10) 0.046(2) -0.0070(10) 0.0140(10) -0.0020(10)
F5 0.091(2) 0.043(2) 0.090(2) -0.0140(10) 0.014(2) -0.0070(10)
N10 0.040(2) 0.039(2) 0.037(2) -0.005(2) 0.004(2) 0.008(2)
C1 0.034(2) 0.053(3) 0.043(3) -0.002(2) 0.004(2) 0.013(2)
C2 0.042(3) 0.054(3) 0.059(3) -0.012(2) 0.001(2) 0.023(2)
C3 0.053(3) 0.039(3) 0.056(3) -0.009(2) -0.003(2) 0.008(2)
C4 0.046(3) 0.047(3) 0.039(3) -0.002(2) 0.002(2) 0.004(2)
C4A 0.033(2) 0.042(2) 0.039(3) -0.003(2) -0.004(2) 0.008(2)
C5 0.043(3) 0.047(3) 0.045(3) -0.003(2) 0.003(2) 0.012(2)
C6 0.047(3) 0.042(3) 0.061(3) -0.006(2) 0.002(2) 0.015(2)
C7 0.050(3) 0.039(3) 0.061(3) -0.004(2) -0.003(2) 0.002(2)
C8 0.044(3) 0.047(3) 0.045(3) 0.001(2) 0.008(2) 0.000(2)
C8A 0.030(2) 0.046(3) 0.038(2) 0.003(2) 0.000(2) 0.005(2)
C9 0.034(2) 0.053(3) 0.035(3) 0.001(2) 0.005(2) 0.008(2)
C9A 0.027(2) 0.047(3) 0.038(2) -0.001(2) -0.001(2) 0.009(2)
C10A 0.030(2) 0.043(2) 0.040(3) -0.001(2) -0.002(2) 0.011(2)

loop_
_atom_site_label
_atom_site_fract_x
_atom_site_fract_y
_atom_site_fract_z
_atom_site_U_iso_or_equiv
F1 0.0478(3) 0.8677(2) 0.8655(4) 0.0602
F2 0.0448(3) 0.6227(2) 0.6302(5) 0.0695
F3 0.1842(3) 0.5441(2) 0.2195(5) 0.0749
F4 0.3292(3) 0.7085(2) 0.0316(4) 0.0606
F5 0.3638(3) 1.4606(2) 0.6779(5) 0.0768
N10 0.3368(4) 0.9583(3) 0.2503(5) 0.0386
C1 0.1190(5) 0.8285(4) 0.6598(7) 0.0426
C2 0.1165(5) 0.7070(4) 0.5463(8) 0.0495
C3 0.1892(5) 0.6666(4) 0.3296(7) 0.0494
C4 0.2595(5) 0.7489(4) 0.2365(7) 0.0455
C4A 0.2656(4) 0.8801(4) 0.3516(6) 0.0385
C5 0.4125(5) 1.1661(4) 0.2548(7) 0.0447
C6 0.4187(5) 1.2899(4) 0.3590(8) 0.0493
C7 0.3515(5) 1.3356(4) 0.5780(8) 0.0513
C8 0.2808(5) 1.2621(4) 0.6903(8) 0.0470
C8A 0.2715(4) 1.1310(4) 0.5847(6) 0.0391
C9 0.1989(5) 1.0464(4) 0.6858(8) 0.0415
C9A 0.1931(4) 0.9204(4) 0.5722(6) 0.0377
C10A 0.3385(4) 1.0812(4) 0.3625(6) 0.0378
H5 0.463(5) 1.133(3) 0.097(7) 0.050(10)
H6 0.454(5) 1.349(4) 0.305(7) 0.060(10)
H8 0.238(4) 1.291(3) 0.839(6) 0.040(10)
H9 0.158(4) 1.077(3) 0.829(6) 0.040(10)

loop_
_atom_type_symbol
_atom_type_scat_dispersion_real
_atom_type_scat_dispersion_imag
_atom_type_scat_source
C 0.002 0.002 'International Tables'
H 0.000 0.000 'International Tables'
F 0.014 0.010 'International Tables'
N 0.004 0.003 'International Tables'

loop_
_geom_angle_atom_site_label_1
_geom_angle_atom_site_label_2
_geom_angle_atom_site_label_3
_geom_angle
_geom_angle_publ_flag
C4A N10 C10A 117.5(3) yes
F1 C1 C2 119.6(4) ?
F1 C1 C9A 117.8(4) ?
C2 C1 C9A 122.5(4) ?
F2 C2 C1 121.6(4) ?
F2 C2 C3 118.8(4) ?
C1 C2 C3 119.6(4) ?
F3 C3 C2 118.1(4) ?
F3 C3 C4 121.0(4) ?
C2 C3 C4 120.9(4) ?
F4 C4 C3 120.0(4) ?
F4 C4 C4A 118.3(4) ?
C3 C4 C4A 121.7(4) ?
N10 C4A C4 119.2(3) ?
N10 C4A C9A 123.5(3) yes
C4 C4A C9A 117.3(4) ?
C6 C5 C10A 120.8(4) ?
C5 C6 C7 119.2(4) ?
F5 C7 C6 116.9(4) ?
F5 C7 C8 119.5(4) ?
C6 C7 C8 123.6(4) ?
C7 C8 C8A 118.7(4) ?
C8 C8A C9 123.3(4) ?
C8 C8A C10A 119.3(4) ?
C9 C8A C10A 117.4(4) yes
C8A C9 C9A 120.1(4) yes
C1 C9A C4A 118.1(4) ?
C1 C9A C9 124.0(4) ?
C4A C9A C9 117.9(3) yes
N10 C10A C5 118.1(3) ?
N10 C10A C8A 123.5(4) yes
C5 C10A C8A 118.4(4) ?
C6 C5 H5 119(2) ?
C10A C5 H5 121(2) ?
C5 C6 H6 127(3) ?
C7 C6 H6 113(3) ?
C7 C8 H8 124(2) ?
C8A C8 H8 117(2) ?
C8A C9 H9 118(2) ?
C9A C9 H9 122(2) ?

loop_
_geom_bond_atom_site_label_1
_geom_bond_atom_site_label_2
_geom_bond_site_symmetry_1
_geom_bond_site_symmetry_2
_geom_bond_distance
_geom_bond_publ_flag
F1 C1 . . 1.352(4) ?
F2 C2 . . 1.331(4) ?
F3 C3 . . 1.340(4) ?
F4 C4 . . 1.343(4) ?
F5 C7 . . 1.358(5) ?
N10 C4A . . 1.336(4) yes
N10 C10A . . 1.345(5) yes
C1 C2 . . 1.334(5) yes
C1 C9A . . 1.421(5) yes
C2 C3 . . 1.415(6) yes
C3 C4 . . 1.338(5) yes
C4 C4A . . 1.432(5) yes
C4A C9A . . 1.435(5) yes
C5 C6 . . 1.344(6) yes
C5 C10A . . 1.429(5) yes
C6 C7 . . 1.412(6) yes
C7 C8 . . 1.338(6) yes
C8 C8A . . 1.420(6) yes
C8A C9 . . 1.397(5) yes
C8A C10A . . 1.434(5) yes
C9 C9A . . 1.379(5) yes
C5 H5 . . 1.02(4) ?
C6 H6 . . 0.86(4) ?
C8 H8 . . 0.95(4) ?
C9 H9 . . 0.91(4) ?
